data_7064313
loop_
_publ_author_name
'Sathish, Kota'
'Majhi, Subir'
'Parida, Ankita'
'Nagaraju, Sakkani'
'Kashinath, Dhurke'

_publ_section_title
;
 Solvent directed base-enabled diastereodivergent domino cycloaddition of
 isoxazole--oxindole styrenes and Michael additions of isoxazole--styrenes
 with vinyl malononitriles
;
_journal_issue 5
_journal_name_full 'New Journal of Chemistry'
_journal_page_first 2350
_journal_page_last 2355
_journal_paper_doi 10.1039/D5NJ03725E
_journal_volume 50
_journal_year 2026
_chemical_formula_moiety 'C25 H23 N5 O4'
_chemical_formula_sum 'C25 H23 N5 O4'
_chemical_formula_weight 457.48
_space_group_crystal_system triclinic
_space_group_IT_number 2
_space_group_name_Hall '-P 1'
_space_group_name_H-M_alt 'P -1'
_atom_sites_solution_hydrogens mixed
_audit_creation_date 2022-10-17
_audit_creation_method
;
Olex2 1.3-ac4
(compiled 2018.12.18 svn.r3554 for Rigaku Oxford Diffraction, GUI svn.r1)
;
_audit_update_record
;
2025-09-08 deposited with the CCDC.	2025-12-15 downloaded from the CCDC.
;
_cell_angle_alpha 80.600(2)
_cell_angle_beta 89.223(2)
_cell_angle_gamma 77.075(2)
_cell_formula_units_Z 4
_cell_length_a 11.5473(3)
_cell_length_b 13.9900(4)
_cell_length_c 14.7675(3)
_cell_measurement_reflns_used 14666
_cell_measurement_temperature 304.9
_cell_measurement_theta_max 26.1320
_cell_measurement_theta_min 2.0750
_cell_volume 2293.32(10)
_computing_cell_refinement 'CrysAlisPro 1.171.40.35a (Rigaku OD, 2018)'
_computing_data_collection 'CrysAlisPro 1.171.40.35a (Rigaku OD, 2018)'
_computing_data_reduction 'CrysAlisPro 1.171.40.35a (Rigaku OD, 2018)'
_computing_molecular_graphics 'Olex2 (Dolomanov et al., 2009)'
_computing_publication_material 'Olex2 (Dolomanov et al., 2009)'
_computing_structure_refinement 'ShelXL (Sheldrick, 2015)'
_computing_structure_solution 'ShelXT (Sheldrick, 2015)'
_diffrn_ambient_environment air
_diffrn_ambient_temperature 304.9
_diffrn_detector 'CCD plate'
_diffrn_detector_area_resol_mean 10.0000
_diffrn_detector_type HyPix3000
_diffrn_measured_fraction_theta_full 1.000
_diffrn_measured_fraction_theta_max 0.958
_diffrn_measurement_details
;
List of Runs (angles in degrees, time in seconds):

  # Type    Start    End  Width  t~exp~   \w     \q     \k     \f   Frames
#--------------------------------------------------------------------------
  1  \w     12.00  54.00   0.50    5.36    --  -14.97   0.00  30.00   84
  2  \w     60.00  86.00   0.50    5.36    --   16.22  45.00  90.00   52
  3  \w     -5.00  52.00   0.50    5.36    --   16.22  45.00   0.00  114
  4  \w     48.00  87.00   0.50    5.36    --   16.22  30.00 -30.00   78
  5  \w     -7.00  41.00   0.50    5.36    --   16.22  30.00 -30.00   96
  6  \w    -14.00  22.00   0.50    5.36    --  -14.97 -94.00 -60.00   72
  7  \w    -26.00   8.00   0.50    5.36    --  -14.97 -94.00 -90.00   68
  8  \w     22.00  47.00   0.50    5.36    --   16.22-135.00-125.00   50
  9  \w    -36.00  10.00   0.50    5.36    --  -14.97 -94.00-150.00   92
 10  \w    -85.00   8.00   0.50    5.36    --  -14.97 -61.00-150.00  186
 11  \w    -39.00  55.00   0.50    5.36    --  -14.97  45.00-180.00  188
 12  \w     40.00  86.00   0.50    5.36    --   16.22  45.00-150.00   92
 13  \w     -8.00  27.00   0.50    5.36    --   16.22  45.00-150.00   70
 14  \w    -66.00 -22.00   0.50    5.36    --  -14.97 125.00-120.00   88
 15  \w    -71.00 -16.00   0.50    5.36    --  -14.97 135.00 -59.00  110
 16  \w    -31.00  -5.00   0.50    5.36    --  -14.97 -77.00  60.00   52
 17  \w    -30.00  16.00   0.50    5.36    --  -14.97 -94.00  30.00   92
 18  \w     20.00  47.00   0.50    5.36    --   16.22-134.00  53.00   54
 19  \w     -6.00  19.00   0.50    5.36    --  -14.97 -94.00 120.00   50
 20  \w    -60.00 -14.00   0.50    5.36    --  -14.97   0.00  30.00   92
 21  \w    -79.00 -19.00   0.50    5.36    --  -14.97 -61.00  60.00  120
 22  \w    -75.00  -2.00   0.50    5.36    --  -14.97 -45.00  90.00  146
 23  \w    -87.00 -46.00   0.50    5.36    --  -14.97 -77.00  60.00   82
 24  \w    -91.00 -66.00   0.50    5.36    --  -14.97   0.00  30.00   50
 25  \w    -66.00 -11.00   0.50    5.36    --  -14.97 125.00  90.00  110
 26  \w    -68.00 -41.00   0.50    5.36    --  -14.97 134.00 121.00   54
 27  \w    -58.00 -13.00   0.50    5.36    --  -14.97 125.00  30.00   90
 28  \w    -88.00   9.00   0.50    5.36    --  -14.97 -30.00 -60.00  194
;
_diffrn_measurement_device 'four-circle diffractometer'
_diffrn_measurement_device_type 'XtaLAB Synergy, Single source at offset/far, HyPix3000'
_diffrn_measurement_method '\w scans'
_diffrn_orient_matrix_type 'CrysAlisPro convention (1999,Acta A55,543-557)'
_diffrn_orient_matrix_UB_11 -0.0113935000
_diffrn_orient_matrix_UB_12 0.0523018000
_diffrn_orient_matrix_UB_13 -0.0021722000
_diffrn_orient_matrix_UB_21 -0.0011604000
_diffrn_orient_matrix_UB_22 0.0063537000
_diffrn_orient_matrix_UB_23 -0.0486501000
_diffrn_orient_matrix_UB_31 -0.0619913000
_diffrn_orient_matrix_UB_32 0.0023078000
_diffrn_orient_matrix_UB_33 0.0001265000
_diffrn_radiation_monochromator mirror
_diffrn_radiation_probe x-ray
_diffrn_radiation_type MoK\a
_diffrn_radiation_wavelength 0.71073
_diffrn_reflns_av_R_equivalents 0.0439
_diffrn_reflns_av_unetI/netI 0.0393
_diffrn_reflns_Laue_measured_fraction_full 1.000
_diffrn_reflns_Laue_measured_fraction_max 0.958
_diffrn_reflns_limit_h_max 14
_diffrn_reflns_limit_h_min -14
_diffrn_reflns_limit_k_max 17
_diffrn_reflns_limit_k_min -17
_diffrn_reflns_limit_l_max 18
_diffrn_reflns_limit_l_min -18
_diffrn_reflns_number 39514
_diffrn_reflns_point_group_measured_fraction_full 1.000
_diffrn_reflns_point_group_measured_fraction_max 0.958
_diffrn_reflns_theta_full 25.242
_diffrn_reflns_theta_max 26.970
_diffrn_reflns_theta_min 2.083
_diffrn_source 'micro-focus sealed X-ray tube'
_diffrn_source_type 'PhotonJet (Mo) X-ray Source'
_exptl_absorpt_coefficient_mu 0.092
_exptl_absorpt_correction_T_max 1.00000
_exptl_absorpt_correction_T_min 0.74548
_exptl_absorpt_correction_type multi-scan
_exptl_absorpt_process_details
;
CrysAlisPro 1.171.40.35a (Rigaku Oxford Diffraction, 2018)
Empirical absorption correction using spherical harmonics,
 implemented in SCALE3 ABSPACK scaling algorithm.
;
_exptl_crystal_colour 'metallic yellowish yellow'
_exptl_crystal_colour_lustre metallic
_exptl_crystal_colour_modifier yellowish
_exptl_crystal_colour_primary yellow
_exptl_crystal_density_diffrn 1.325
_exptl_crystal_description needle
_exptl_crystal_F_000 960
_exptl_crystal_size_max 0.2
_exptl_crystal_size_mid 0.15
_exptl_crystal_size_min 0.1
_refine_diff_density_max 0.202
_refine_diff_density_min -0.262
_refine_diff_density_rms 0.044
_refine_ls_extinction_method none
_refine_ls_goodness_of_fit_ref 1.076
_refine_ls_hydrogen_treatment mixed
_refine_ls_matrix_type full
_refine_ls_number_parameters 639
_refine_ls_number_reflns 9568
_refine_ls_number_restraints 0
_refine_ls_restrained_S_all 1.076
_refine_ls_R_factor_all 0.0890
_refine_ls_R_factor_gt 0.0552
_refine_ls_shift/su_max 0.000
_refine_ls_shift/su_mean 0.000
_refine_ls_structure_factor_coef Fsqd
_refine_ls_weighting_details 'w=1/[\s^2^(Fo^2^)+(0.0904P)^2^+0.1031P] where P=(Fo^2^+2Fc^2^)/3'
_refine_ls_weighting_scheme calc
_refine_ls_wR_factor_gt 0.1520
_refine_ls_wR_factor_ref 0.1738
_reflns_Friedel_coverage 0.000
_reflns_number_gt 6036
_reflns_number_total 9568
_reflns_threshold_expression 'I > 2\s(I)'
_cod_data_source_file d5nj03725e2.cif
_cod_data_source_block extr18
_cod_database_code 7064313
_shelx_shelxl_version_number 2018/3
_chemical_oxdiff_formula 'C H N O'
_shelx_space_group_comment
;
The symmetry employed for this shelxl refinement is uniquely defined
by the following loop, which should always be used as a source of
symmetry information in preference to the above space-group names.
They are only intended as comments.
;
_shelx_estimated_absorpt_t_max 0.991
_shelx_estimated_absorpt_t_min 0.982
_reflns_odcompleteness_completeness 99.72
_reflns_odcompleteness_iscentric 1
_reflns_odcompleteness_theta 26.32
_olex2_refinement_description
;
1. Fixed Uiso
 At 1.2 times of:
  All C(H) groups, All C(H,H) groups, All N(H,H) groups
 At 1.5 times of:
  All C(H,H,H) groups
2.a Ternary CH refined with riding coordinates:
 C4(H4), C29(H29), C5(H5), C30(H30)
2.b Secondary CH2 refined with riding coordinates:
 C21(H21A,H21B), C46(H46A,H46B), C31(H31A,H31B), C32(H32A,H32B), C6(H6A,H6B),
 C33(H33A,H33B), C7(H7A,H7B), C8(H8A,H8B)
2.c Aromatic/amide H refined with riding coordinates:
 C19(H19), C44(H44), C41(H41), C43(H43), C42(H42), C18(H18), C16(H16),
 C22(H22), C17(H17), C9(H9), C34(H34), C47(H47)
2.d X=CH2 refined with riding coordinates:
 N4(H4A,H4B)
2.e Idealised Me refined as rotating group:
 C24(H24A,H24B,H24C), C49(H49A,H49B,H49C)
;
_olex2_submission_special_instructions 'No special instructions were received'
_oxdiff_exptl_absorpt_empirical_details
;
Empirical correction (ABSPACK) includes:
- Absorption correction using spherical harmonics
- Frame scaling
;
_oxdiff_exptl_absorpt_empirical_full_max 1.410
_oxdiff_exptl_absorpt_empirical_full_min 0.628

loop_
_space_group_symop_operation_xyz
'x, y, z'
'-x, -y, -z'

loop_
_atom_site_label
_atom_site_type_symbol
_atom_site_fract_x
_atom_site_fract_y
_atom_site_fract_z
_atom_site_U_iso_or_equiv
_atom_site_adp_type
_atom_site_occupancy
_atom_site_site_symmetry_order
_atom_site_calc_flag
_atom_site_refinement_flags_posn
_atom_site_refinement_flags_adp
_atom_site_refinement_flags_occupancy
_atom_site_disorder_assembly
_atom_site_disorder_group
O1 O 0.40108(13) 0.72697(10) 0.14415(10) 0.0649(4) Uani 1 1 d . . . . .
O2 O 0.29142(13) 0.65902(11) 0.33942(10) 0.0644(4) Uani 1 1 d . . . . .
O6 O 0.19707(12) 1.17477(11) 0.19097(10) 0.0647(4) Uani 1 1 d . . . . .
O5 O 0.04457(14) 1.39074(12) 0.13250(10) 0.0717(4) Uani 1 1 d . . . . .
N3 N 0.46241(14) 0.71371(12) 0.34957(11) 0.0553(4) Uani 1 1 d . . . . .
N4 N 0.22198(14) 0.91010(13) 0.42597(11) 0.0583(4) Uani 1 1 d . . . . .
H4A H 0.168088 0.932653 0.462683 0.070 Uiso 1 1 calc R . . . .
H4B H 0.295282 0.908848 0.437043 0.070 Uiso 1 1 calc R . . . .
N8 N 0.01997(14) 1.19308(13) 0.26501(11) 0.0558(4) Uani 1 1 d . . . . .
O3 O 0.27036(18) 1.02211(13) 0.04455(13) 0.1017(7) Uani 1 1 d . . . . .
C20 C 0.40152(15) 0.88036(14) 0.29714(12) 0.0454(4) Uani 1 1 d . . . . .
C12 C 0.19183(15) 0.87701(14) 0.35171(12) 0.0453(4) Uani 1 1 d . . . . .
N1 N 0.49123(16) 0.71041(14) 0.07791(13) 0.0699(5) Uani 1 1 d . . . . .
N2 N 0.34890(17) 0.96779(14) 0.00935(13) 0.0706(5) Uani 1 1 d . . . . .
N9 N 0.2673(2) 1.14614(17) 0.43561(15) 0.0719(6) Uani 1 1 d . . . . .
O4 O 0.39677(18) 0.99587(14) -0.06093(12) 0.1030(7) Uani 1 1 d . . . . .
C15 C 0.49800(16) 0.80508(15) 0.33115(13) 0.0518(5) Uani 1 1 d . . . . .
C14 C 0.34543(17) 0.72507(15) 0.32947(13) 0.0497(5) Uani 1 1 d . . . . .
C38 C 0.15907(15) 1.27319(15) 0.31712(13) 0.0485(5) Uani 1 1 d . . . . .
C3 C 0.34129(16) 0.82156(14) 0.12754(13) 0.0487(5) Uani 1 1 d . . . . .
C45 C 0.04952(16) 1.28228(14) 0.37572(13) 0.0492(5) Uani 1 1 d . . . . .
C11 C 0.07826(15) 0.87599(14) 0.32841(13) 0.0498(5) Uani 1 1 d . . . . .
C2 C 0.38796(17) 0.86713(14) 0.05233(13) 0.0506(5) Uani 1 1 d . . . . .
C13 C 0.29391(15) 0.83654(14) 0.29185(12) 0.0447(4) Uani 1 1 d . . . . .
C4 C 0.24453(15) 0.85298(15) 0.19115(12) 0.0482(5) Uani 1 1 d . . . . .
H4 H 0.213597 0.924629 0.172556 0.058 Uiso 1 1 calc R . . . .
N5 N -0.08471(15) 0.94266(16) 0.43712(14) 0.0761(6) Uani 1 1 d . . . . .
C39 C 0.13161(17) 1.20708(15) 0.24904(13) 0.0512(5) Uani 1 1 d . . . . .
C40 C -0.03102(16) 1.23777(15) 0.33924(13) 0.0510(5) Uani 1 1 d . . . . .
N7 N -0.0607(2) 1.55815(16) 0.28792(17) 0.0832(6) Uani 1 1 d . . . . .
O7 O 0.0182(2) 1.55553(16) 0.34140(16) 0.1159(8) Uani 1 1 d . . . . .
C10 C 0.04217(16) 0.84405(16) 0.24560(14) 0.0556(5) Uani 1 1 d . . . . .
C28 C 0.05842(18) 1.42623(16) 0.20940(14) 0.0554(5) Uani 1 1 d . . . . .
C25 C -0.01253(16) 0.91234(16) 0.38896(14) 0.0568(5) Uani 1 1 d . . . . .
C37 C 0.27428(16) 1.22140(16) 0.36895(14) 0.0541(5) Uani 1 1 d . . . . .
C19 C 0.41473(17) 0.97660(15) 0.27376(13) 0.0554(5) Uani 1 1 d . . . . .
H19 H 0.350671 1.027469 0.250272 0.067 Uiso 1 1 calc R . . . .
C29 C 0.16803(16) 1.37803(15) 0.26621(13) 0.0527(5) Uani 1 1 d . . . . .
H29 H 0.172459 1.419045 0.313318 0.063 Uiso 1 1 calc R . . . .
C5 C 0.14008(16) 0.80242(17) 0.18482(13) 0.0561(5) Uani 1 1 d . . . . .
H5 H 0.168234 0.731368 0.208409 0.067 Uiso 1 1 calc R . . . .
N6 N -0.0641(2) 1.44207(17) 0.08705(15) 0.0827(6) Uani 1 1 d . . . . .
C30 C 0.28039(17) 1.37561(16) 0.20926(15) 0.0575(5) Uani 1 1 d . . . . .
H30 H 0.278119 1.333380 0.162794 0.069 Uiso 1 1 calc R . . . .
C1 C 0.48196(18) 0.79461(16) 0.02399(14) 0.0579(5) Uani 1 1 d . . . . .
C44 C 0.02096(18) 1.32887(16) 0.45052(14) 0.0578(5) Uani 1 1 d . . . . .
H44 H 0.075224 1.357637 0.476001 0.069 Uiso 1 1 calc R . . . .
C35 C 0.38864(18) 1.32996(17) 0.26962(15) 0.0610(6) Uani 1 1 d . . . . .
C36 C 0.37763(17) 1.25031(16) 0.34484(15) 0.0582(5) Uani 1 1 d . . . . .
C41 C -0.14231(18) 1.24098(17) 0.37530(15) 0.0626(6) Uani 1 1 d . . . . .
H41 H -0.196116 1.210888 0.350966 0.075 Uiso 1 1 calc R . . . .
C27 C -0.03808(18) 1.50031(16) 0.21548(15) 0.0616(6) Uani 1 1 d . . . . .
C43 C -0.0916(2) 1.33205(17) 0.48747(15) 0.0650(6) Uani 1 1 d . . . . .
H43 H -0.112591 1.362588 0.538581 0.078 Uiso 1 1 calc R . . . .
C42 C -0.17079(19) 1.29048(18) 0.44878(16) 0.0668(6) Uani 1 1 d . . . . .
H42 H -0.246414 1.295726 0.472765 0.080 Uiso 1 1 calc R . . . .
C18 C 0.52478(19) 0.99604(18) 0.28586(15) 0.0654(6) Uani 1 1 d . . . . .
H18 H 0.535234 1.060635 0.270073 0.078 Uiso 1 1 calc R . . . .
N10 N 0.56091(19) 1.1565(2) 0.44414(17) 0.1024(8) Uani 1 1 d . . . . .
C16 C 0.60833(18) 0.82330(19) 0.34272(16) 0.0687(6) Uani 1 1 d . . . . .
H16 H 0.673102 0.772182 0.364244 0.082 Uiso 1 1 calc R . . . .
O8 O -0.16097(19) 1.6072(2) 0.29279(18) 0.1381(9) Uani 1 1 d . . . . .
C50 C 0.4806(2) 1.1989(2) 0.39939(17) 0.0714(7) Uani 1 1 d . . . . .
C21 C 0.5415(2) 0.61681(16) 0.37722(16) 0.0684(6) Uani 1 1 d . . . . .
H21A H 0.612417 0.612943 0.340740 0.082 Uiso 1 1 calc R . . . .
H21B H 0.502401 0.565897 0.364069 0.082 Uiso 1 1 calc R . . . .
C22 C 0.5771(2) 0.59576(16) 0.47572(17) 0.0727(6) Uani 1 1 d . . . . .
H22 H 0.517874 0.610671 0.517810 0.087 Uiso 1 1 calc R . . . .
C26 C -0.1123(2) 1.50767(19) 0.13796(19) 0.0736(7) Uani 1 1 d . . . . .
C17 C 0.61925(19) 0.92095(19) 0.32103(17) 0.0701(6) Uani 1 1 d . . . . .
H17 H 0.692150 0.936039 0.330483 0.084 Uiso 1 1 calc R . . . .
C46 C -0.0382(2) 1.13726(18) 0.21120(17) 0.0727(6) Uani 1 1 d . . . . .
H46A H -0.063813 1.084877 0.252362 0.087 Uiso 1 1 calc R . . . .
H46B H 0.018778 1.106218 0.169907 0.087 Uiso 1 1 calc R . . . .
C31 C 0.2862(2) 1.47952(18) 0.15940(18) 0.0761(7) Uani 1 1 d . . . . .
H31A H 0.221148 1.503751 0.114735 0.091 Uiso 1 1 calc R . . . .
H31B H 0.277889 1.525006 0.203326 0.091 Uiso 1 1 calc R . . . .
C24 C 0.5664(2) 0.80231(19) -0.05320(17) 0.0827(8) Uani 1 1 d . . . . .
H24A H 0.618509 0.843774 -0.041348 0.124 Uiso 1 1 calc GR . . . .
H24B H 0.522398 0.830858 -0.109530 0.124 Uiso 1 1 calc GR . . . .
H24C H 0.612430 0.737240 -0.058268 0.124 Uiso 1 1 calc GR . . . .
C9 C -0.07051(19) 0.8515(2) 0.22277(18) 0.0810(7) Uani 1 1 d . . . . .
H9 H -0.127577 0.876103 0.263228 0.097 Uiso 1 1 calc R . . . .
C34 C 0.4893(2) 1.3623(2) 0.25503(19) 0.0816(7) Uani 1 1 d . . . . .
H34 H 0.554121 1.331711 0.294144 0.098 Uiso 1 1 calc R . . . .
C32 C 0.4036(2) 1.4763(2) 0.1112(2) 0.0846(8) Uani 1 1 d . . . . .
H32A H 0.412602 1.429996 0.067954 0.102 Uiso 1 1 calc R . . . .
H32B H 0.404426 1.541597 0.077161 0.102 Uiso 1 1 calc R . . . .
C47 C -0.1420(2) 1.2010(2) 0.15702(17) 0.0841(8) Uani 1 1 d . . . . .
H47 H -0.131758 1.259568 0.121288 0.101 Uiso 1 1 calc R . . . .
C6 C 0.0943(2) 0.8128(2) 0.08676(16) 0.0831(8) Uani 1 1 d . . . . .
H6A H 0.075278 0.882447 0.059027 0.100 Uiso 1 1 calc R . . . .
H6B H 0.155458 0.777658 0.050926 0.100 Uiso 1 1 calc R . . . .
C33 C 0.5045(3) 1.4445(2) 0.1800(2) 0.0980(9) Uani 1 1 d . . . . .
H33A H 0.512421 1.501343 0.207276 0.118 Uiso 1 1 calc R . . . .
H33B H 0.577550 1.422610 0.148559 0.118 Uiso 1 1 calc R . . . .
C7 C -0.0161(2) 0.7706(3) 0.0859(2) 0.0968(9) Uani 1 1 d . . . . .
H7A H -0.043117 0.775999 0.023002 0.116 Uiso 1 1 calc R . . . .
H7B H 0.003641 0.700625 0.112582 0.116 Uiso 1 1 calc R . . . .
C23 C 0.6846(3) 0.5581(2) 0.5078(3) 0.0961(9) Uani 1 1 d . . . . .
C8 C -0.1139(2) 0.8241(3) 0.1387(2) 0.1049(10) Uani 1 1 d . . . . .
H8A H -0.155973 0.884058 0.099435 0.126 Uiso 1 1 calc R . . . .
H8B H -0.169880 0.782269 0.155727 0.126 Uiso 1 1 calc R . . . .
C49 C -0.2290(2) 1.5763(2) 0.1085(2) 0.1143(11) Uani 1 1 d . . . . .
H49A H -0.258843 1.558132 0.054943 0.172 Uiso 1 1 calc GR . . . .
H49B H -0.218735 1.643308 0.094515 0.172 Uiso 1 1 calc GR . . . .
H49C H -0.284455 1.571571 0.157171 0.172 Uiso 1 1 calc GR . . . .
C48 C -0.2467(3) 1.1810(5) 0.1557(3) 0.1321(16) Uani 1 1 d . . . . .
H23A H 0.697(3) 0.544(2) 0.583(2) 0.132(11) Uiso 1 1 d . . . . .
H23B H 0.755(2) 0.542(2) 0.455(2) 0.106(10) Uiso 1 1 d . . . . .
H9A H 0.322(2) 1.1165(18) 0.4640(18) 0.076(8) Uiso 1 1 d . . . . .
H9B H 0.199(2) 1.1317(16) 0.4545(15) 0.069(7) Uiso 1 1 d . . . . .
H48A H -0.304(3) 1.238(3) 0.106(3) 0.168(15) Uiso 1 1 d . . . . .
H48B H -0.248(5) 1.108(4) 0.193(4) 0.26(3) Uiso 1 1 d . . . . .

loop_
_atom_site_aniso_label
_atom_site_aniso_U_11
_atom_site_aniso_U_22
_atom_site_aniso_U_33
_atom_site_aniso_U_23
_atom_site_aniso_U_13
_atom_site_aniso_U_12
O1 0.0680(9) 0.0550(9) 0.0607(9) -0.0003(7) 0.0304(7) 0.0009(7)
O2 0.0640(9) 0.0617(9) 0.0624(9) 0.0027(7) 0.0125(7) -0.0133(7)
O6 0.0585(8) 0.0746(10) 0.0591(9) -0.0232(7) 0.0151(7) -0.0032(7)
O5 0.0811(11) 0.0740(10) 0.0567(9) -0.0089(8) -0.0046(8) -0.0118(8)
N3 0.0454(9) 0.0545(10) 0.0550(10) 0.0010(8) 0.0032(7) 0.0042(7)
N4 0.0433(9) 0.0836(12) 0.0470(10) -0.0164(9) 0.0155(7) -0.0089(8)
N8 0.0510(9) 0.0694(11) 0.0502(10) -0.0144(8) 0.0078(8) -0.0173(8)
O3 0.1189(14) 0.0708(11) 0.0830(12) 0.0136(9) 0.0476(11) 0.0245(10)
C20 0.0375(9) 0.0526(11) 0.0397(10) -0.0036(8) 0.0118(8) -0.0004(8)
C12 0.0388(10) 0.0539(11) 0.0363(10) 0.0007(8) 0.0101(8) -0.0024(8)
N1 0.0691(12) 0.0644(12) 0.0679(12) -0.0104(10) 0.0362(10) 0.0004(9)
N2 0.0760(13) 0.0700(12) 0.0529(11) 0.0053(9) 0.0232(10) -0.0015(10)
N9 0.0480(12) 0.0889(16) 0.0676(14) 0.0100(11) -0.0005(10) -0.0081(11)
O4 0.1230(15) 0.0904(13) 0.0727(12) 0.0190(10) 0.0478(11) -0.0020(11)
C15 0.0414(10) 0.0602(13) 0.0475(11) -0.0052(9) 0.0112(8) -0.0012(9)
C14 0.0472(11) 0.0562(12) 0.0390(10) -0.0001(9) 0.0114(8) -0.0038(9)
C38 0.0388(10) 0.0616(12) 0.0448(11) -0.0105(9) 0.0097(8) -0.0097(8)
C3 0.0444(10) 0.0540(12) 0.0425(11) -0.0047(9) 0.0084(8) -0.0028(9)
C45 0.0424(10) 0.0588(12) 0.0419(10) -0.0054(9) 0.0085(8) -0.0047(9)
C11 0.0383(10) 0.0620(12) 0.0421(11) -0.0030(9) 0.0131(8) -0.0016(8)
C2 0.0529(11) 0.0543(12) 0.0407(10) -0.0059(9) 0.0143(9) -0.0056(9)
C13 0.0359(9) 0.0538(11) 0.0382(10) -0.0015(8) 0.0095(7) -0.0018(8)
C4 0.0428(10) 0.0578(12) 0.0369(10) -0.0019(8) 0.0110(8) -0.0013(8)
N5 0.0501(10) 0.1056(16) 0.0703(13) -0.0217(11) 0.0257(9) -0.0091(10)
C39 0.0468(11) 0.0568(12) 0.0450(11) -0.0054(9) 0.0059(9) -0.0038(9)
C40 0.0449(10) 0.0603(12) 0.0433(11) -0.0023(9) 0.0055(8) -0.0070(9)
N7 0.0718(14) 0.0871(16) 0.0826(16) -0.0185(12) 0.0171(12) 0.0015(12)
O7 0.1025(15) 0.1208(17) 0.1225(18) -0.0691(15) -0.0160(14) 0.0157(13)
C10 0.0409(10) 0.0718(14) 0.0478(12) -0.0024(10) 0.0072(9) -0.0057(9)
C28 0.0558(12) 0.0635(13) 0.0476(12) -0.0065(10) 0.0078(9) -0.0170(10)
C25 0.0402(10) 0.0757(14) 0.0495(12) -0.0064(10) 0.0100(9) -0.0058(9)
C37 0.0436(11) 0.0695(14) 0.0477(11) -0.0121(10) 0.0077(9) -0.0078(9)
C19 0.0499(11) 0.0587(13) 0.0506(12) -0.0017(9) 0.0137(9) -0.0032(9)
C29 0.0500(11) 0.0615(12) 0.0477(11) -0.0134(9) 0.0123(9) -0.0123(9)
C5 0.0464(11) 0.0749(14) 0.0441(11) -0.0087(10) 0.0075(9) -0.0085(10)
N6 0.0881(15) 0.0843(15) 0.0710(14) 0.0051(12) -0.0231(12) -0.0208(12)
C30 0.0544(12) 0.0672(13) 0.0558(12) -0.0177(10) 0.0190(10) -0.0194(10)
C1 0.0597(12) 0.0611(13) 0.0525(12) -0.0130(10) 0.0221(10) -0.0116(10)
C44 0.0537(12) 0.0700(14) 0.0479(12) -0.0112(10) 0.0097(9) -0.0093(10)
C35 0.0528(12) 0.0781(15) 0.0605(13) -0.0272(11) 0.0216(10) -0.0226(11)
C36 0.0419(11) 0.0768(15) 0.0584(13) -0.0234(11) 0.0066(9) -0.0100(10)
C41 0.0467(11) 0.0824(15) 0.0565(13) -0.0008(11) 0.0078(10) -0.0178(10)
C27 0.0547(12) 0.0656(14) 0.0614(14) -0.0047(11) 0.0075(10) -0.0113(10)
C43 0.0610(13) 0.0786(15) 0.0507(12) -0.0116(11) 0.0216(10) -0.0063(11)
C42 0.0486(12) 0.0857(16) 0.0572(14) 0.0010(12) 0.0180(10) -0.0066(11)
C18 0.0594(14) 0.0709(15) 0.0671(15) -0.0096(12) 0.0232(11) -0.0197(11)
N10 0.0555(13) 0.156(2) 0.0895(16) -0.0325(16) -0.0115(12) -0.0024(14)
C16 0.0397(11) 0.0857(17) 0.0722(15) -0.0084(13) 0.0062(10) -0.0001(11)
O8 0.0871(14) 0.164(2) 0.137(2) -0.0460(17) 0.0175(13) 0.0395(14)
C50 0.0465(13) 0.1050(19) 0.0675(15) -0.0292(14) 0.0055(11) -0.0163(12)
C21 0.0646(14) 0.0606(14) 0.0675(15) -0.0051(11) -0.0015(11) 0.0081(11)
C22 0.0826(17) 0.0574(14) 0.0683(16) -0.0006(11) -0.0048(13) -0.0021(12)
C26 0.0644(15) 0.0764(16) 0.0760(17) 0.0054(14) -0.0036(13) -0.0203(12)
C17 0.0451(12) 0.0916(18) 0.0776(16) -0.0190(13) 0.0165(11) -0.0208(12)
C46 0.0757(16) 0.0804(16) 0.0698(16) -0.0188(13) 0.0005(12) -0.0290(13)
C31 0.0854(17) 0.0761(16) 0.0735(16) -0.0136(13) 0.0257(13) -0.0323(13)
C24 0.0900(17) 0.0810(17) 0.0748(16) -0.0187(13) 0.0517(14) -0.0130(13)
C9 0.0448(13) 0.122(2) 0.0740(17) -0.0247(15) 0.0062(11) -0.0087(13)
C34 0.0610(14) 0.110(2) 0.0830(18) -0.0270(15) 0.0161(13) -0.0317(14)
C32 0.0931(19) 0.0902(19) 0.0855(18) -0.0217(15) 0.0311(16) -0.0484(15)
C47 0.0868(19) 0.111(2) 0.0623(16) -0.0187(14) -0.0078(14) -0.0352(16)
C6 0.0722(15) 0.133(2) 0.0487(14) -0.0186(14) 0.0059(11) -0.0307(15)
C33 0.090(2) 0.122(2) 0.104(2) -0.0341(19) 0.0429(18) -0.0617(18)
C7 0.0753(17) 0.158(3) 0.0671(17) -0.0330(18) 0.0002(14) -0.0378(18)
C23 0.103(2) 0.0765(19) 0.096(2) 0.0003(16) -0.036(2) -0.0013(16)
C8 0.0627(16) 0.163(3) 0.093(2) -0.034(2) -0.0089(15) -0.0246(17)
C49 0.0764(19) 0.115(2) 0.137(3) 0.007(2) -0.0339(19) -0.0085(17)
C48 0.091(2) 0.218(5) 0.098(3) -0.046(3) -0.013(2) -0.042(3)

loop_
_atom_type_symbol
_atom_type_description
_atom_type_scat_dispersion_real
_atom_type_scat_dispersion_imag
_atom_type_scat_source
C C 0.0033 0.0016 'International Tables Vol C Tables 4.2.6.8 and 6.1.1.4'
H H 0.0000 0.0000 'International Tables Vol C Tables 4.2.6.8 and 6.1.1.4'
N N 0.0061 0.0033 'International Tables Vol C Tables 4.2.6.8 and 6.1.1.4'
O O 0.0106 0.0060 'International Tables Vol C Tables 4.2.6.8 and 6.1.1.4'

loop_
_geom_angle_atom_site_label_1
_geom_angle_atom_site_label_2
_geom_angle_atom_site_label_3
_geom_angle
_geom_angle_site_symmetry_1
_geom_angle_site_symmetry_3
_geom_angle_publ_flag
C3 O1 N1 109.61(14) . . ?
C28 O5 N6 110.48(17) . . ?
C15 N3 C21 125.32(17) . . ?
C14 N3 C15 111.72(16) . . ?
C14 N3 C21 122.65(18) . . ?
H4A N4 H4B 120.0 . . ?
C12 N4 H4A 120.0 . . ?
C12 N4 H4B 120.0 . . ?
C39 N8 C40 111.76(16) . . ?
C39 N8 C46 123.32(18) . . ?
C40 N8 C46 124.92(17) . . ?
C15 C20 C13 109.07(16) . . ?
C19 C20 C15 120.10(18) . . ?
C19 C20 C13 130.83(16) . . ?
N4 C12 C11 124.30(16) . . ?
N4 C12 C13 116.13(15) . . ?
C11 C12 C13 119.57(17) . . ?
C1 N1 O1 105.94(15) . . ?
O3 N2 O4 123.0(2) . . ?
O3 N2 C2 118.79(17) . . ?
O4 N2 C2 118.22(18) . . ?
C37 N9 H9A 121(2) . . ?
C37 N9 H9B 123.3(15) . . ?
H9A N9 H9B 115(2) . . ?
C20 C15 N3 109.49(16) . . ?
C16 C15 N3 128.68(19) . . ?
C16 C15 C20 121.8(2) . . ?
O2 C14 N3 125.56(18) . . ?
O2 C14 C13 126.53(17) . . ?
N3 C14 C13 107.91(17) . . ?
C45 C38 C39 101.56(15) . . ?
C45 C38 C29 109.80(15) . . ?
C39 C38 C29 111.42(16) . . ?
C37 C38 C45 114.53(15) . . ?
C37 C38 C39 108.93(15) . . ?
C37 C38 C29 110.33(15) . . ?
O1 C3 C2 107.66(16) . . ?
O1 C3 C4 117.14(16) . . ?
C2 C3 C4 135.20(18) . . ?
C40 C45 C38 108.85(16) . . ?
C44 C45 C38 130.61(18) . . ?
C44 C45 C40 120.46(18) . . ?
C12 C11 C10 125.42(16) . . ?
C12 C11 C25 116.59(18) . . ?
C25 C11 C10 117.96(17) . . ?
C3 C2 N2 126.49(17) . . ?
C3 C2 C1 106.80(18) . . ?
C1 C2 N2 126.70(17) . . ?
C20 C13 C12 114.14(15) . . ?
C20 C13 C14 101.80(14) . . ?
C20 C13 C4 111.60(14) . . ?
C12 C13 C14 109.30(14) . . ?
C12 C13 C4 107.89(14) . . ?
C14 C13 C4 112.09(15) . . ?
C3 C4 C13 110.89(14) . . ?
C3 C4 H4 107.2 . . ?
C3 C4 C5 112.55(16) . . ?
C13 C4 H4 107.2 . . ?
C5 C4 C13 111.60(15) . . ?
C5 C4 H4 107.2 . . ?
O6 C39 N8 125.85(19) . . ?
O6 C39 C38 126.29(18) . . ?
N8 C39 C38 107.85(15) . . ?
C45 C40 N8 109.64(16) . . ?
C41 C40 N8 129.03(19) . . ?
C41 C40 C45 121.33(19) . . ?
O7 N7 C27 119.7(2) . . ?
O7 N7 O8 123.0(2) . . ?
O8 N7 C27 117.3(3) . . ?
C11 C10 C5 116.83(16) . . ?
C9 C10 C11 122.94(19) . . ?
C9 C10 C5 120.2(2) . . ?
O5 C28 C29 116.89(18) . . ?
O5 C28 C27 107.16(19) . . ?
C27 C28 C29 135.9(2) . . ?
N5 C25 C11 179.0(2) . . ?
N9 C37 C38 115.70(18) . . ?
N9 C37 C36 123.9(2) . . ?
C36 C37 C38 120.35(19) . . ?
C20 C19 H19 120.7 . . ?
C20 C19 C18 118.65(19) . . ?
C18 C19 H19 120.7 . . ?
C38 C29 H29 107.1 . . ?
C28 C29 C38 110.57(16) . . ?
C28 C29 H29 107.1 . . ?
C28 C29 C30 111.62(16) . . ?
C30 C29 C38 112.88(16) . . ?
C30 C29 H29 107.1 . . ?
C4 C5 H5 107.9 . . ?
C10 C5 C4 109.22(17) . . ?
C10 C5 H5 107.9 . . ?
C10 C5 C6 111.03(17) . . ?
C6 C5 C4 112.70(17) . . ?
C6 C5 H5 107.9 . . ?
C26 N6 O5 105.26(19) . . ?
C29 C30 H30 108.0 . . ?
C29 C30 C31 111.69(17) . . ?
C35 C30 C29 109.89(17) . . ?
C35 C30 H30 108.0 . . ?
C35 C30 C31 111.06(18) . . ?
C31 C30 H30 108.0 . . ?
N1 C1 C2 109.99(17) . . ?
N1 C1 C24 119.14(19) . . ?
C2 C1 C24 130.9(2) . . ?
C45 C44 H44 120.8 . . ?
C45 C44 C43 118.4(2) . . ?
C43 C44 H44 120.8 . . ?
C36 C35 C30 116.72(17) . . ?
C34 C35 C30 120.8(2) . . ?
C34 C35 C36 122.5(2) . . ?
C37 C36 C35 125.01(19) . . ?
C37 C36 C50 116.1(2) . . ?
C50 C36 C35 118.86(19) . . ?
C40 C41 H41 121.3 . . ?
C42 C41 C40 117.5(2) . . ?
C42 C41 H41 121.3 . . ?
C28 C27 N7 126.0(2) . . ?
C28 C27 C26 106.9(2) . . ?
C26 C27 N7 127.0(2) . . ?
C44 C43 H43 119.9 . . ?
C42 C43 C44 120.2(2) . . ?
C42 C43 H43 119.9 . . ?
C41 C42 H42 118.9 . . ?
C43 C42 C41 122.11(19) . . ?
C43 C42 H42 118.9 . . ?
C19 C18 H18 119.7 . . ?
C17 C18 C19 120.7(2) . . ?
C17 C18 H18 119.7 . . ?
C15 C16 H16 121.4 . . ?
C15 C16 C17 117.3(2) . . ?
C17 C16 H16 121.4 . . ?
N10 C50 C36 178.2(3) . . ?
N3 C21 H21A 108.8 . . ?
N3 C21 H21B 108.8 . . ?
N3 C21 C22 113.61(19) . . ?
H21A C21 H21B 107.7 . . ?
C22 C21 H21A 108.8 . . ?
C22 C21 H21B 108.8 . . ?
C21 C22 H22 117.5 . . ?
C23 C22 C21 125.1(3) . . ?
C23 C22 H22 117.5 . . ?
N6 C26 C27 110.2(2) . . ?
N6 C26 C49 119.2(3) . . ?
C27 C26 C49 130.6(3) . . ?
C18 C17 C16 121.5(2) . . ?
C18 C17 H17 119.3 . . ?
C16 C17 H17 119.3 . . ?
N8 C46 H46A 109.1 . . ?
N8 C46 H46B 109.1 . . ?
N8 C46 C47 112.5(2) . . ?
H46A C46 H46B 107.8 . . ?
C47 C46 H46A 109.1 . . ?
C47 C46 H46B 109.1 . . ?
C30 C31 H31A 109.6 . . ?
C30 C31 H31B 109.6 . . ?
H31A C31 H31B 108.1 . . ?
C32 C31 C30 110.4(2) . . ?
C32 C31 H31A 109.6 . . ?
C32 C31 H31B 109.6 . . ?
C1 C24 H24A 109.5 . . ?
C1 C24 H24B 109.5 . . ?
C1 C24 H24C 109.5 . . ?
H24A C24 H24B 109.5 . . ?
H24A C24 H24C 109.5 . . ?
H24B C24 H24C 109.5 . . ?
C10 C9 H9 117.0 . . ?
C10 C9 C8 126.0(2) . . ?
C8 C9 H9 117.0 . . ?
C35 C34 H34 117.7 . . ?
C35 C34 C33 124.5(3) . . ?
C33 C34 H34 117.7 . . ?
C31 C32 H32A 109.6 . . ?
C31 C32 H32B 109.6 . . ?
H32A C32 H32B 108.2 . . ?
C33 C32 C31 110.1(2) . . ?
C33 C32 H32A 109.6 . . ?
C33 C32 H32B 109.6 . . ?
C46 C47 H47 117.6 . . ?
C48 C47 C46 124.7(4) . . ?
C48 C47 H47 117.6 . . ?
C5 C6 H6A 109.6 . . ?
C5 C6 H6B 109.6 . . ?
H6A C6 H6B 108.1 . . ?
C7 C6 C5 110.2(2) . . ?
C7 C6 H6A 109.6 . . ?
C7 C6 H6B 109.6 . . ?
C34 C33 H33A 108.9 . . ?
C34 C33 H33B 108.9 . . ?
C32 C33 C34 113.5(2) . . ?
C32 C33 H33A 108.9 . . ?
C32 C33 H33B 108.9 . . ?
H33A C33 H33B 107.7 . . ?
C6 C7 H7A 109.3 . . ?
C6 C7 H7B 109.3 . . ?
H7A C7 H7B 108.0 . . ?
C8 C7 C6 111.5(2) . . ?
C8 C7 H7A 109.3 . . ?
C8 C7 H7B 109.3 . . ?
C22 C23 H23A 116.6(17) . . ?
C22 C23 H23B 116.0(14) . . ?
H23A C23 H23B 127(2) . . ?
C9 C8 C7 112.9(2) . . ?
C9 C8 H8A 109.0 . . ?
C9 C8 H8B 109.0 . . ?
C7 C8 H8A 109.0 . . ?
C7 C8 H8B 109.0 . . ?
H8A C8 H8B 107.8 . . ?
C26 C49 H49A 109.5 . . ?
C26 C49 H49B 109.5 . . ?
C26 C49 H49C 109.5 . . ?
H49A C49 H49B 109.5 . . ?
H49A C49 H49C 109.5 . . ?
H49B C49 H49C 109.5 . . ?
C47 C48 H48A 109(2) . . ?
C47 C48 H48B 113(3) . . ?
H48A C48 H48B 137(4) . . ?

loop_
_geom_bond_atom_site_label_1
_geom_bond_atom_site_label_2
_geom_bond_distance
_geom_bond_site_symmetry_2
_geom_bond_publ_flag
O1 N1 1.426(2) . ?
O1 C3 1.333(2) . ?
O2 C14 1.215(2) . ?
O6 C39 1.211(2) . ?
O5 C28 1.337(2) . ?
O5 N6 1.415(2) . ?
N3 C15 1.412(3) . ?
N3 C14 1.355(2) . ?
N3 C21 1.454(2) . ?
N4 H4A 0.8600 . ?
N4 H4B 0.8600 . ?
N4 C12 1.337(2) . ?
N8 C39 1.358(2) . ?
N8 C40 1.407(2) . ?
N8 C46 1.464(3) . ?
O3 N2 1.216(2) . ?
C20 C15 1.386(2) . ?
C20 C13 1.512(3) . ?
C20 C19 1.376(3) . ?
C12 C11 1.364(3) . ?
C12 C13 1.526(2) . ?
N1 C1 1.293(3) . ?
N2 O4 1.219(2) . ?
N2 C2 1.422(3) . ?
N9 C37 1.335(3) . ?
N9 H9A 0.76(3) . ?
N9 H9B 0.89(2) . ?
C15 C16 1.372(3) . ?
C14 C13 1.551(3) . ?
C38 C45 1.517(2) . ?
C38 C39 1.553(3) . ?
C38 C37 1.515(3) . ?
C38 C29 1.560(3) . ?
C3 C2 1.355(3) . ?
C3 C4 1.487(2) . ?
C45 C40 1.387(3) . ?
C45 C44 1.372(3) . ?
C11 C10 1.464(3) . ?
C11 C25 1.429(2) . ?
C2 C1 1.420(3) . ?
C13 C4 1.563(3) . ?
C4 H4 0.9800 . ?
C4 C5 1.540(3) . ?
N5 C25 1.142(2) . ?
C40 C41 1.379(3) . ?
N7 O7 1.204(3) . ?
N7 C27 1.431(3) . ?
N7 O8 1.215(3) . ?
C10 C5 1.507(3) . ?
C10 C9 1.326(3) . ?
C28 C29 1.491(3) . ?
C28 C27 1.355(3) . ?
C37 C36 1.368(3) . ?
C19 H19 0.9300 . ?
C19 C18 1.377(3) . ?
C29 H29 0.9800 . ?
C29 C30 1.534(3) . ?
C5 H5 0.9800 . ?
C5 C6 1.522(3) . ?
N6 C26 1.305(3) . ?
C30 H30 0.9800 . ?
C30 C35 1.501(3) . ?
C30 C31 1.534(3) . ?
C1 C24 1.496(3) . ?
C44 H44 0.9300 . ?
C44 C43 1.397(3) . ?
C35 C36 1.465(3) . ?
C35 C34 1.341(3) . ?
C36 C50 1.426(3) . ?
C41 H41 0.9300 . ?
C41 C42 1.378(3) . ?
C27 C26 1.416(3) . ?
C43 H43 0.9300 . ?
C43 C42 1.364(3) . ?
C42 H42 0.9300 . ?
C18 H18 0.9300 . ?
C18 C17 1.374(3) . ?
N10 C50 1.136(3) . ?
C16 H16 0.9300 . ?
C16 C17 1.385(3) . ?
C21 H21A 0.9700 . ?
C21 H21B 0.9700 . ?
C21 C22 1.481(3) . ?
C22 H22 0.9300 . ?
C22 C23 1.298(3) . ?
C26 C49 1.492(3) . ?
C17 H17 0.9300 . ?
C46 H46A 0.9700 . ?
C46 H46B 0.9700 . ?
C46 C47 1.479(3) . ?
C31 H31A 0.9700 . ?
C31 H31B 0.9700 . ?
C31 C32 1.517(3) . ?
C24 H24A 0.9600 . ?
C24 H24B 0.9600 . ?
C24 H24C 0.9600 . ?
C9 H9 0.9300 . ?
C9 C8 1.482(4) . ?
C34 H34 0.9300 . ?
C34 C33 1.499(4) . ?
C32 H32A 0.9700 . ?
C32 H32B 0.9700 . ?
C32 C33 1.498(4) . ?
C47 H47 0.9300 . ?
C47 C48 1.302(4) . ?
C6 H6A 0.9700 . ?
C6 H6B 0.9700 . ?
C6 C7 1.522(4) . ?
C33 H33A 0.9700 . ?
C33 H33B 0.9700 . ?
C7 H7A 0.9700 . ?
C7 H7B 0.9700 . ?
C7 C8 1.494(4) . ?
C23 H23A 1.10(3) . ?
C23 H23B 1.12(3) . ?
C8 H8A 0.9700 . ?
C8 H8B 0.9700 . ?
C49 H49A 0.9600 . ?
C49 H49B 0.9600 . ?
C49 H49C 0.9600 . ?
C48 H48A 1.09(4) . ?
C48 H48B 1.08(6) . ?
